data_4000453
_journal_name_full 'Chemistry of Materials'
_journal_paper_doi 10.1021/cm049607v
_journal_year 2004
_chemical_formula_sum 'C4 F Ga O4 P'
_chemical_formula_weight 231.73
_space_group_IT_number 2
_symmetry_cell_setting triclinic
_symmetry_space_group_name_Hall '-P 1'
_symmetry_space_group_name_H-M 'P -1'
_cell_angle_alpha 92.6981(21)
_cell_angle_beta 93.1525(18)
_cell_angle_gamma 109.1220(15)
_cell_formula_units_Z 2
_cell_length_a 4.96726(10)
_cell_length_b 7.08981(15)
_cell_length_c 10.12196(28)
_cell_volume 335.48477
_pd_char_colour White
_pd_prep_pressure 'Atmospheric pressure'
_pd_prep_temperature '298 K'
_refine_ls_goodness_of_fit_all 3.36
_refine_ls_matrix_type full
_refine_ls_number_parameters 81
_refine_ls_number_restraints 23
_refine_ls_shift/su_max 0.02
_refine_ls_shift/su_mean 0.00
_cod_database_code 4000453

loop_
_symmetry_equiv_pos_site_id
_symmetry_equiv_pos_as_xyz
1 +x,+y,+z
-1 -x,-y,-z

loop_
_atom_site_type_symbol
_atom_site_label
_atom_site_fract_x
_atom_site_fract_y
_atom_site_fract_z
_atom_site_occupancy
_atom_site_thermal_displace_type
_atom_site_U_iso_or_equiv
_atom_site_symmetry_multiplicity
GA GA1 0.0 0.5 0.5 1.0 Uiso 0.0052(4) 1
GA GA2 0.5 0.0 0.5 1.0 Uiso 0.0052(4) 1
P P1 0.4019(10) 0.3434(7) 0.3207(5) 1.0 Uiso 0.0052(4) 2
O O1 0.6653(15) 0.5063(12) 0.3890(8) 1.0 Uiso 0.0052(4) 2
F F1 0.8189(15) 0.2368(9) 0.5493(7) 1.0 Uiso 0.0052(4) 2
O O2 0.2895(17) 0.0895(14) 0.6450(8) 1.0 Uiso 0.0052(4) 2
O O3 0.3483(19) 0.1382(11) 0.3746(9) 1.0 Uiso 0.0052(4) 2
O O4 0.1294(16) 0.4123(13) 0.3365(7) 1.0 Uiso 0.0052(4) 2
C C1 0.4533(25) 0.3141(20) 0.1469(10) 1.0 Uiso 0.0052(4) 2
C C2 0.2180(26) 0.1454(19) 0.0693(14) 1.0 Uiso 0.0052(4) 2
C C3 0.1934(27) -0.0475(23) 0.0866(13) 1.0 Uiso 0.0052(4) 2
C C4 0.0295(33) 0.1977(15) -0.0169(15) 1.0 Uiso 0.0052(4) 2
